data_7152017
loop_
_publ_author_name
'Fichtler, Robert'
'Neud\"orfl, J\"org-M'
'Jacobi von Wangelin, Axel'

_publ_section_title
;
 Practical three-component synthesis of crowded arenes with
 donor-acceptor substitution.
;
_journal_issue 20
_journal_name_full 'Organic &amp; biomolecular chemistry'
_journal_page_first 7224
_journal_page_last 7236
_journal_paper_doi 10.1039/c1ob05984j
_journal_volume 9
_journal_year 2011
_chemical_formula_moiety 'C18 H25 N O5'
_chemical_formula_sum 'C18 H25 N O5'
_chemical_formula_weight 335.39
_chemical_name_systematic
;
?
;
_space_group_IT_number 14
_symmetry_cell_setting monoclinic
_symmetry_space_group_name_Hall '-P 2ybc'
_symmetry_space_group_name_H-M 'P 1 21/c 1'
_atom_sites_solution_hydrogens geom
_atom_sites_solution_primary direct
_atom_sites_solution_secondary difmap
_audit_creation_method SHELXL-97
_cell_angle_alpha 90.00
_cell_angle_beta 98.713(5)
_cell_angle_gamma 90.00
_cell_formula_units_Z 4
_cell_length_a 8.3411(13)
_cell_length_b 17.2794(17)
_cell_length_c 12.2343(19)
_cell_measurement_reflns_used 7318
_cell_measurement_temperature 100(2)
_cell_measurement_theta_max 27.00
_cell_measurement_theta_min 2.06
_cell_volume 1743.0(4)
_computing_cell_refinement 'Nonius DENZO (Otwinowski, Minor 1997)'
_computing_data_collection 'Nonius COLLECT'
_computing_data_reduction 'Nonius DENZO (Otwinowski, Minor 1997)'
_computing_molecular_graphics 'SCHAKAL99 (E. Keller 1999)'
_computing_publication_material 'PLATON (A. L. Spek 1980-2004)'
_computing_structure_refinement 'SHELXL-97 (Sheldrick, 1997)'
_computing_structure_solution 'SHELXS-97 (Sheldrick, 1997)'
_diffrn_ambient_temperature 100(2)
_diffrn_measured_fraction_theta_full 0.925
_diffrn_measured_fraction_theta_max 0.925
_diffrn_measurement_device_type 'Nonius KappaCCD'
_diffrn_measurement_method Phi/Omega-Scans
_diffrn_radiation_monochromator graphite
_diffrn_radiation_source 'fine-focus sealed tube'
_diffrn_radiation_type MoK\a
_diffrn_radiation_wavelength 0.71073
_diffrn_reflns_av_R_equivalents 0.0418
_diffrn_reflns_av_sigmaI/netI 0.0986
_diffrn_reflns_limit_h_max 10
_diffrn_reflns_limit_h_min -10
_diffrn_reflns_limit_k_max 20
_diffrn_reflns_limit_k_min -17
_diffrn_reflns_limit_l_max 10
_diffrn_reflns_limit_l_min -15
_diffrn_reflns_number 7318
_diffrn_reflns_theta_full 27.00
_diffrn_reflns_theta_max 27.00
_diffrn_reflns_theta_min 2.06
_exptl_absorpt_coefficient_mu 0.093
_exptl_absorpt_correction_type none
_exptl_crystal_colour colourless
_exptl_crystal_density_diffrn 1.278
_exptl_crystal_density_method 'not measured'
_exptl_crystal_description prism
_exptl_crystal_F_000 720
_exptl_crystal_size_max .2
_exptl_crystal_size_mid .2
_exptl_crystal_size_min .2
_refine_diff_density_max 0.261
_refine_diff_density_min -0.226
_refine_diff_density_rms 0.051
_refine_ls_extinction_method none
_refine_ls_goodness_of_fit_ref 0.879
_refine_ls_hydrogen_treatment mixed
_refine_ls_matrix_type full
_refine_ls_number_parameters 240
_refine_ls_number_reflns 3532
_refine_ls_number_restraints 0
_refine_ls_restrained_S_all 0.879
_refine_ls_R_factor_all 0.1036
_refine_ls_R_factor_gt 0.0456
_refine_ls_shift/su_max 0.001
_refine_ls_shift/su_mean 0.000
_refine_ls_structure_factor_coef Fsqd
_refine_ls_weighting_details 'calc w=1/[\s^2^(Fo^2^)+(0.0510P)^2^+0.0000P] where P=(Fo^2^+2Fc^2^)/3'
_refine_ls_weighting_scheme calc
_refine_ls_wR_factor_gt 0.0945
_refine_ls_wR_factor_ref 0.1098
_reflns_number_gt 1932
_reflns_number_total 3532
_reflns_threshold_expression >2sigma(I)
_cod_data_source_file c1ob05984j.txt
_cod_data_source_block rob211
_cod_original_sg_symbol_H-M P21/c
_cod_database_code 7152017

loop_
_symmetry_equiv_pos_as_xyz
'x, y, z'
'-x, y+1/2, -z+1/2'
'-x, -y, -z'
'x, -y-1/2, z-1/2'

loop_
_atom_site_label
_atom_site_type_symbol
_atom_site_fract_x
_atom_site_fract_y
_atom_site_fract_z
_atom_site_U_iso_or_equiv
_atom_site_adp_type
_atom_site_occupancy
_atom_site_symmetry_multiplicity
_atom_site_calc_flag
_atom_site_refinement_flags
O1 O 0.62482(16) -0.04655(7) 0.17854(11) 0.0269(4) Uani 1 1 d .
O2 O 0.68640(16) 0.01400(7) 0.34211(11) 0.0251(4) Uani 1 1 d .
O3 O 0.37473(17) 0.07311(7) 0.21963(12) 0.0289(4) Uani 1 1 d .
O4 O 1.01769(16) 0.00528(7) 0.28482(11) 0.0262(4) Uani 1 1 d .
O5 O 1.03546(17) 0.10597(8) 0.40349(12) 0.0313(4) Uani 1 1 d .
N1 N 0.4652(2) 0.08696(9) 0.05457(16) 0.0231(4) Uani 1 1 d .
C1 C 0.6701(2) 0.01077(12) 0.23188(17) 0.0234(5) Uani 1 1 d .
C2 C 0.6354(3) -0.05516(11) 0.39474(18) 0.0322(6) Uani 1 1 d .
H2A H 0.5282 -0.0712 0.3574 0.048 Uiso 1 1 calc R
H2B H 0.6298 -0.0442 0.4727 0.048 Uiso 1 1 calc R
H2C H 0.7137 -0.0968 0.3897 0.048 Uiso 1 1 calc R
C3 C 0.7207(2) 0.08478(11) 0.18351(17) 0.0211(5) Uani 1 1 d .
C4 C 0.6199(2) 0.11927(10) 0.09536(17) 0.0221(5) Uani 1 1 d .
C5 C 0.3529(3) 0.06539(10) 0.11833(19) 0.0249(5) Uani 1 1 d .
C6 C 0.2014(2) 0.02993(11) 0.05679(18) 0.0312(6) Uani 1 1 d .
H6A H 0.2074 -0.0265 0.0641 0.047 Uiso 1 1 calc R
H6B H 0.1908 0.0441 -0.0215 0.047 Uiso 1 1 calc R
H6C H 0.1071 0.0490 0.0876 0.047 Uiso 1 1 calc R
C7 C 0.6727(2) 0.18565(11) 0.04404(17) 0.0221(5) Uani 1 1 d .
C8 C 0.8267(3) 0.21415(11) 0.08435(18) 0.0241(5) Uani 1 1 d .
C9 C 0.9294(2) 0.18209(11) 0.17270(17) 0.0232(5) Uani 1 1 d .
C10 C 0.8725(2) 0.11658(11) 0.22307(16) 0.0229(5) Uani 1 1 d .
C11 C 0.9824(2) 0.07724(11) 0.31550(18) 0.0246(5) Uani 1 1 d .
C12 C 1.1336(3) -0.03665(12) 0.36304(19) 0.0335(6) Uani 1 1 d .
H12A H 1.2363 -0.0081 0.3758 0.050 Uiso 1 1 calc R
H12B H 1.1520 -0.0880 0.3332 0.050 Uiso 1 1 calc R
H12C H 1.0911 -0.0423 0.4330 0.050 Uiso 1 1 calc R
C13 C 1.0982(3) 0.21530(12) 0.21113(18) 0.0260(5) Uani 1 1 d .
C14 C 1.0921(3) 0.28052(12) 0.29463(19) 0.0358(6) Uani 1 1 d .
H14A H 1.0225 0.3223 0.2602 0.054 Uiso 1 1 calc R
H14B H 1.2018 0.3005 0.3183 0.054 Uiso 1 1 calc R
H14C H 1.0480 0.2607 0.3590 0.054 Uiso 1 1 calc R
C15 C 1.1804(3) 0.24307(12) 0.11416(18) 0.0349(6) Uani 1 1 d .
H15A H 1.1753 0.2020 0.0585 0.052 Uiso 1 1 calc R
H15B H 1.2941 0.2557 0.1410 0.052 Uiso 1 1 calc R
H15C H 1.1244 0.2892 0.0810 0.052 Uiso 1 1 calc R
C16 C 0.5705(3) 0.22445(11) -0.05386(17) 0.0263(5) Uani 1 1 d .
C17 C 0.6289(3) 0.20247(13) -0.16201(18) 0.0359(6) Uani 1 1 d .
H17A H 0.7405 0.2206 -0.1607 0.054 Uiso 1 1 calc R
H17B H 0.5585 0.2266 -0.2241 0.054 Uiso 1 1 calc R
H17C H 0.6253 0.1461 -0.1707 0.054 Uiso 1 1 calc R
C18 C 0.5671(3) 0.31260(12) -0.0420(2) 0.0436(6) Uani 1 1 d .
H18A H 0.5363 0.3261 0.0298 0.065 Uiso 1 1 calc R
H18B H 0.4880 0.3345 -0.1013 0.065 Uiso 1 1 calc R
H18C H 0.6749 0.3337 -0.0468 0.065 Uiso 1 1 calc R
H1 H 0.868(2) 0.2593(10) 0.0487(14) 0.016(5) Uiso 1 1 d .
H2 H 0.457(3) 0.2049(10) -0.0553(16) 0.034(6) Uiso 1 1 d .
H3 H 1.162(2) 0.1730(10) 0.2471(15) 0.019(5) Uiso 1 1 d .
H4 H 0.443(3) 0.0777(11) -0.0162(19) 0.035(7) Uiso 1 1 d .

loop_
_atom_site_aniso_label
_atom_site_aniso_U_11
_atom_site_aniso_U_22
_atom_site_aniso_U_33
_atom_site_aniso_U_23
_atom_site_aniso_U_13
_atom_site_aniso_U_12
O1 0.0287(9) 0.0254(8) 0.0277(9) -0.0034(7) 0.0075(7) -0.0029(7)
O2 0.0274(9) 0.0255(8) 0.0234(9) 0.0018(6) 0.0066(7) -0.0037(6)
O3 0.0273(9) 0.0350(9) 0.0258(9) -0.0025(7) 0.0085(7) 0.0000(6)
O4 0.0234(8) 0.0267(8) 0.0283(9) 0.0007(6) 0.0029(7) 0.0031(6)
O5 0.0351(10) 0.0328(9) 0.0250(9) 0.0008(7) 0.0021(8) -0.0032(7)
N1 0.0203(11) 0.0290(10) 0.0209(11) -0.0016(8) 0.0058(9) -0.0014(8)
C1 0.0174(12) 0.0303(13) 0.0230(13) -0.0005(10) 0.0045(10) 0.0017(9)
C2 0.0373(14) 0.0310(12) 0.0295(14) 0.0080(10) 0.0084(12) -0.0071(10)
C3 0.0189(12) 0.0230(11) 0.0226(12) -0.0024(9) 0.0071(10) 0.0004(9)
C4 0.0196(12) 0.0244(12) 0.0236(12) -0.0045(9) 0.0077(10) 0.0001(9)
C5 0.0206(13) 0.0253(12) 0.0299(14) -0.0020(9) 0.0074(11) 0.0042(9)
C6 0.0248(13) 0.0358(13) 0.0346(14) -0.0060(10) 0.0097(12) -0.0039(10)
C7 0.0202(12) 0.0242(11) 0.0234(12) -0.0016(9) 0.0074(10) 0.0035(9)
C8 0.0225(13) 0.0237(12) 0.0276(13) 0.0031(10) 0.0087(11) 0.0000(9)
C9 0.0209(12) 0.0258(12) 0.0244(13) -0.0034(9) 0.0081(10) 0.0004(9)
C10 0.0215(12) 0.0256(12) 0.0224(12) -0.0024(9) 0.0057(10) 0.0007(9)
C11 0.0204(12) 0.0253(12) 0.0295(14) 0.0008(10) 0.0087(11) -0.0044(9)
C12 0.0297(13) 0.0356(13) 0.0339(14) 0.0038(10) 0.0007(12) 0.0055(10)
C13 0.0211(13) 0.0251(12) 0.0322(14) 0.0054(10) 0.0055(11) 0.0012(10)
C14 0.0299(14) 0.0361(13) 0.0404(15) -0.0027(11) 0.0022(12) -0.0041(10)
C15 0.0242(13) 0.0424(13) 0.0390(15) 0.0092(11) 0.0080(12) -0.0056(10)
C16 0.0203(13) 0.0309(12) 0.0286(14) 0.0029(9) 0.0064(11) -0.0014(10)
C17 0.0352(14) 0.0454(14) 0.0269(14) 0.0025(10) 0.0035(12) -0.0010(11)
C18 0.0548(17) 0.0371(14) 0.0374(15) 0.0033(11) 0.0021(13) 0.0125(12)

loop_
_atom_type_symbol
_atom_type_description
_atom_type_scat_dispersion_real
_atom_type_scat_dispersion_imag
_atom_type_scat_source
C C 0.0033 0.0016 'International Tables Vol C Tables 4.2.6.8 and 6.1.1.4'
H H 0.0000 0.0000 'International Tables Vol C Tables 4.2.6.8 and 6.1.1.4'
N N 0.0061 0.0033 'International Tables Vol C Tables 4.2.6.8 and 6.1.1.4'
O O 0.0106 0.0060 'International Tables Vol C Tables 4.2.6.8 and 6.1.1.4'

loop_
_geom_angle_atom_site_label_1
_geom_angle_atom_site_label_2
_geom_angle_atom_site_label_3
_geom_angle
C1 O2 C2 114.94(15)
C11 O4 C12 115.52(16)
C5 N1 C4 124.96(19)
C5 N1 H4 117.4(14)
C4 N1 H4 117.5(14)
O1 C1 O2 123.52(17)
O1 C1 C3 124.61(19)
O2 C1 C3 111.83(17)
O2 C2 H2A 109.5
O2 C2 H2B 109.5
H2A C2 H2B 109.5
O2 C2 H2C 109.5
H2A C2 H2C 109.5
H2B C2 H2C 109.5
C4 C3 C10 120.48(17)
C4 C3 C1 119.83(18)
C10 C3 C1 119.60(19)
C3 C4 C7 119.96(18)
C3 C4 N1 120.69(17)
C7 C4 N1 119.34(19)
O3 C5 N1 122.5(2)
O3 C5 C6 122.28(18)
N1 C5 C6 115.18(19)
C5 C6 H6A 109.5
C5 C6 H6B 109.5
H6A C6 H6B 109.5
C5 C6 H6C 109.5
H6A C6 H6C 109.5
H6B C6 H6C 109.5
C8 C7 C4 117.57(19)
C8 C7 C16 120.03(17)
C4 C7 C16 122.37(18)
C9 C8 C7 124.13(19)
C9 C8 H1 116.7(11)
C7 C8 H1 119.2(11)
C8 C9 C10 116.94(19)
C8 C9 C13 121.40(18)
C10 C9 C13 121.65(19)
C3 C10 C9 120.89(19)
C3 C10 C11 119.94(17)
C9 C10 C11 119.02(18)
O5 C11 O4 124.3(2)
O5 C11 C10 125.69(19)
O4 C11 C10 110.00(18)
O4 C12 H12A 109.5
O4 C12 H12B 109.5
H12A C12 H12B 109.5
O4 C12 H12C 109.5
H12A C12 H12C 109.5
H12B C12 H12C 109.5
C9 C13 C14 111.14(16)
C9 C13 C15 112.25(18)
C14 C13 C15 110.52(17)
C9 C13 H3 106.0(10)
C14 C13 H3 109.0(11)
C15 C13 H3 107.8(10)
C13 C14 H14A 109.5
C13 C14 H14B 109.5
H14A C14 H14B 109.5
C13 C14 H14C 109.5
H14A C14 H14C 109.5
H14B C14 H14C 109.5
C13 C15 H15A 109.5
C13 C15 H15B 109.5
H15A C15 H15B 109.5
C13 C15 H15C 109.5
H15A C15 H15C 109.5
H15B C15 H15C 109.5
C7 C16 C17 111.08(17)
C7 C16 C18 112.39(18)
C17 C16 C18 110.07(17)
C7 C16 H2 106.3(11)
C17 C16 H2 109.0(11)
C18 C16 H2 107.8(11)
C16 C17 H17A 109.5
C16 C17 H17B 109.5
H17A C17 H17B 109.5
C16 C17 H17C 109.5
H17A C17 H17C 109.5
H17B C17 H17C 109.5
C16 C18 H18A 109.5
C16 C18 H18B 109.5
H18A C18 H18B 109.5
C16 C18 H18C 109.5
H18A C18 H18C 109.5
H18B C18 H18C 109.5

loop_
_geom_bond_atom_site_label_1
_geom_bond_atom_site_label_2
_geom_bond_distance
O1 C1 1.214(2)
O2 C1 1.336(2)
O2 C2 1.451(2)
O3 C5 1.232(2)
O4 C11 1.344(2)
O4 C12 1.448(2)
O5 C11 1.207(2)
N1 C5 1.359(2)
N1 C4 1.425(3)
N1 H4 0.87(2)
C1 C3 1.496(3)
C2 H2A 0.9800
C2 H2B 0.9800
C2 H2C 0.9800
C3 C4 1.396(3)
C3 C10 1.398(3)
C4 C7 1.410(3)
C5 C6 1.500(3)
C6 H6A 0.9800
C6 H6B 0.9800
C6 H6C 0.9800
C7 C8 1.395(3)
C7 C16 1.517(3)
C8 C9 1.389(3)
C8 H1 0.979(17)
C9 C10 1.405(3)
C9 C13 1.527(3)
C10 C11 1.506(3)
C12 H12A 0.9800
C12 H12B 0.9800
C12 H12C 0.9800
C13 C14 1.527(3)
C13 C15 1.535(3)
C13 H3 0.971(18)
C14 H14A 0.9800
C14 H14B 0.9800
C14 H14C 0.9800
C15 H15A 0.9800
C15 H15B 0.9800
C15 H15C 0.9800
C16 C17 1.526(3)
C16 C18 1.531(3)
C16 H2 1.00(2)
C17 H17A 0.9800
C17 H17B 0.9800
C17 H17C 0.9800
C18 H18A 0.9800
C18 H18B 0.9800
C18 H18C 0.9800
